data_7700827
loop_
_publ_author_name
'M\;aczka, Miros\/law'
'G\;agor, Anna'
'Ptak, Maciej'
'Stefa\'nska, Dagmara'
'Macalik, Lucyna'
'Pikul, Adam'
'Sieradzki, Adam'

_publ_section_title
;
 Structural, phonon, magnetic and optical properties of novel
 perovskite-like frameworks of TriBuMe[M(dca)<sub>3</sub>] (TriBuMe =
 tributylmethylammonium; dca = dicyanamide; M = Mn<sup>2+</sup>,
 Fe<sup>2+</sup>, Co<sup>2+</sup>, Ni<sup>2+</sup>).
;
_journal_issue 34
_journal_name_full 'Dalton transactions (Cambridge, England : 2003)'
_journal_page_first 13006
_journal_page_last 13016
_journal_paper_doi 10.1039/c9dt02924a
_journal_volume 48
_journal_year 2019
_chemical_formula_sum 'C38 H60 Mn2 N20'
_chemical_formula_weight 906.94
_space_group_crystal_system monoclinic
_space_group_IT_number 14
_space_group_name_Hall '-P 2yn'
_space_group_name_H-M_alt 'P 1 21/n 1'
_symmetry_space_group_name_Hall '-P 2yn'
_symmetry_space_group_name_H-M 'P 1 21/n 1'
_atom_sites_solution_hydrogens geom
_audit_creation_method SHELXL-2018/3
_audit_update_record
;
2019-07-11 deposited with the CCDC.    2019-08-01 downloaded from the CCDC.
;
_cell_angle_alpha 90
_cell_angle_beta 115.633(9)
_cell_angle_gamma 90
_cell_formula_units_Z 4
_cell_length_a 19.6529(13)
_cell_length_b 13.2746(6)
_cell_length_c 20.2864(13)
_cell_measurement_reflns_used 12929
_cell_measurement_temperature 290.00(12)
_cell_measurement_theta_max 29.4560
_cell_measurement_theta_min 3.2790
_cell_volume 4771.5(6)
_computing_cell_refinement 'CrysAlisPro 1.171.38.43 (Rigaku OD, 2015)'
_computing_data_collection 'CrysAlisPro 1.171.38.43 (Rigaku OD, 2015)'
_computing_data_reduction 'CrysAlisPro 1.171.38.43 (Rigaku OD, 2015)'
_computing_structure_refinement 'SHELXL-2018/3 (Sheldrick, 2018)'
_diffrn_ambient_environment air
_diffrn_ambient_temperature 290.00(12)
_diffrn_detector 'CCD plate'
_diffrn_detector_area_resol_mean 10.6249
_diffrn_detector_type Atlas
_diffrn_measured_fraction_theta_full 0.999
_diffrn_measured_fraction_theta_max 0.999
_diffrn_measurement_device 'four-circle diffractometer'
_diffrn_measurement_device_type 'Xcalibur, Atlas'
_diffrn_radiation_monochromator graphite
_diffrn_radiation_probe x-ray
_diffrn_radiation_type 'Mo K\a'
_diffrn_radiation_wavelength 0.71073
_diffrn_reflns_av_R_equivalents 0.0250
_diffrn_reflns_av_unetI/netI 0.0210
_diffrn_reflns_Laue_measured_fraction_full 0.999
_diffrn_reflns_Laue_measured_fraction_max 0.999
_diffrn_reflns_limit_h_max 23
_diffrn_reflns_limit_h_min -23
_diffrn_reflns_limit_k_max 16
_diffrn_reflns_limit_k_min -16
_diffrn_reflns_limit_l_max 24
_diffrn_reflns_limit_l_min -24
_diffrn_reflns_number 40475
_diffrn_reflns_point_group_measured_fraction_full 0.999
_diffrn_reflns_point_group_measured_fraction_max 0.999
_diffrn_reflns_theta_full 25.242
_diffrn_reflns_theta_max 25.681
_diffrn_reflns_theta_min 2.535
_diffrn_source 'fine-focus sealed X-ray tube'
_diffrn_source_type 'Enhance (Mo) X-ray Source'
_exptl_absorpt_coefficient_mu 0.579
_exptl_absorpt_correction_T_max 1.00000
_exptl_absorpt_correction_T_min 0.96027
_exptl_absorpt_correction_type multi-scan
_exptl_absorpt_process_details
;
CrysAlisPro 1.171.38.43 (Rigaku Oxford Diffraction, 2015)
Empirical absorption correction using spherical harmonics,
 implemented in SCALE3 ABSPACK scaling algorithm.
;
_exptl_crystal_density_diffrn 1.262
_exptl_crystal_description prism
_exptl_crystal_F_000 1673
_exptl_crystal_size_max 0.21
_exptl_crystal_size_mid 0.17
_exptl_crystal_size_min 0.12
_refine_diff_density_max 1.300
_refine_diff_density_min -0.452
_refine_diff_density_rms 0.080
_refine_ls_extinction_method none
_refine_ls_goodness_of_fit_ref 1.170
_refine_ls_hydrogen_treatment constr
_refine_ls_matrix_type full
_refine_ls_number_parameters 547
_refine_ls_number_reflns 9035
_refine_ls_number_restraints 21
_refine_ls_restrained_S_all 1.176
_refine_ls_R_factor_all 0.0793
_refine_ls_R_factor_gt 0.0621
_refine_ls_shift/su_max 0.024
_refine_ls_shift/su_mean 0.000
_refine_ls_structure_factor_coef Fsqd
_refine_ls_weighting_details 'w=1/[\s^2^(Fo^2^)+(0.1148P)^2^+4.0000P] where P=(Fo^2^+2Fc^2^)/3'
_refine_ls_weighting_scheme calc
_refine_ls_wR_factor_gt 0.1933
_refine_ls_wR_factor_ref 0.2141
_reflns_Friedel_coverage 0.000
_reflns_number_gt 6975
_reflns_number_total 9035
_reflns_threshold_expression 'I > 2\s(I)'
_cod_data_source_file c9dt02924a2.cif
_cod_data_source_block Phase_II
_cod_depositor_comments 'Adding full bibliography for 7700826--7700827.cif.'
_cod_database_code 7700827
_shelx_shelxl_version_number 2018/3
_shelx_space_group_comment
;
The symmetry employed for this shelxl refinement is uniquely defined
by the following loop, which should always be used as a source of
symmetry information in preference to the above space-group names.
They are only intended as comments.
;

loop_
_space_group_symop_operation_xyz
'x, y, z'
'-x+1/2, y+1/2, -z+1/2'
'-x, -y, -z'
'x-1/2, -y-1/2, z-1/2'

loop_
_atom_site_label
_atom_site_type_symbol
_atom_site_fract_x
_atom_site_fract_y
_atom_site_fract_z
_atom_site_U_iso_or_equiv
_atom_site_adp_type
_atom_site_occupancy
_atom_site_site_symmetry_order
_atom_site_calc_flag
_atom_site_refinement_flags_posn
_atom_site_refinement_flags_adp
_atom_site_refinement_flags_occupancy
Mn1 Mn 0.52627(3) 0.24759(3) 0.75812(3) 0.03159(17) Uani 1 1 d . . .
Mn2 Mn 0.25622(3) 0.74185(3) 0.52303(3) 0.03048(17) Uani 1 1 d . . .
N1 N 0.2359(2) 0.7403(2) 0.62226(19) 0.0515(8) Uani 1 1 d . . .
N2 N 0.2008(2) 0.7125(3) 0.7222(2) 0.0643(10) Uani 1 1 d . . .
N3 N 0.0781(2) 0.7290(3) 0.7241(2) 0.0560(9) Uani 1 1 d . . .
N4 N 0.1739(2) 0.8644(3) 0.4741(2) 0.0569(9) Uani 1 1 d . . .
N5 N 0.0666(2) 0.9620(3) 0.3934(3) 0.0848(14) Uani 1 1 d . . .
N6 N 0.0617(2) 1.1132(3) 0.32438(19) 0.0563(8) Uani 1 1 d . . .
N7 N 0.35172(19) 0.8511(3) 0.57422(19) 0.0549(8) Uani 1 1 d . . .
N8 N 0.4655(2) 0.9526(3) 0.6194(2) 0.0642(10) Uani 1 1 d . . .
N9 N 0.4932(2) 1.1039(3) 0.6928(2) 0.0591(9) Uani 1 1 d . . .
N10 N 0.2682(2) 0.7480(3) 0.4182(2) 0.0552(9) Uani 1 1 d . . .
N11 N 0.2692(2) 0.7738(3) 0.29982(19) 0.0565(9) Uani 1 1 d . . .
N12 N 0.3725(2) 0.7525(2) 0.26534(19) 0.0508(8) Uani 1 1 d . . .
N13 N 0.3360(2) 0.6160(3) 0.5625(2) 0.0588(9) Uani 1 1 d . . .
N14 N 0.4095(9) 0.4694(10) 0.5694(6) 0.073(4) Uiso 0.400(19) 1 d . . P
N15 N 0.3708(5) 0.4378(6) 0.5622(4) 0.070(3) Uiso 0.600(19) 1 d . . P
N16 N 0.4606(2) 0.3388(3) 0.66210(19) 0.0575(9) Uani 1 1 d . . .
N17 N 0.5884(2) 0.1582(3) 0.85911(19) 0.0560(8) Uani 1 1 d . . .
N18 N 0.6324(3) 0.0545(3) 0.96877(19) 0.0690(11) Uani 1 1 d . . .
N19 N 0.66674(19) -0.1226(3) 0.9778(2) 0.0571(9) Uani 1 1 d . . .
C1 C 0.2724(2) 0.7579(3) 0.3646(2) 0.0415(8) Uani 1 1 d . . .
C2 C 0.3273(2) 0.7616(2) 0.2858(2) 0.0396(8) Uani 1 1 d . . .
C3 C 0.4037(2) 0.9014(3) 0.59753(19) 0.0422(8) Uani 1 1 d . . .
C4 C 0.47670(19) 1.0327(3) 0.65871(19) 0.0397(7) Uani 1 1 d . . .
C5 C 0.1267(2) 0.9138(3) 0.4354(2) 0.0471(9) Uani 1 1 d . . .
C6 C 0.0686(2) 1.0436(3) 0.3577(2) 0.0512(9) Uani 1 1 d . . .
C7 C 0.2143(2) 0.7278(3) 0.6661(2) 0.0412(8) Uani 1 1 d . . .
C8 C 0.1335(2) 0.7230(3) 0.7194(2) 0.0444(8) Uani 1 1 d . . .
C9 C 0.3612(3) 0.5394(4) 0.5685(3) 0.0758(15) Uani 1 1 d . . .
C10 C 0.4261(3) 0.3955(4) 0.6209(2) 0.0690(13) Uani 1 1 d . . .
C11 C 0.6096(2) 0.1055(3) 0.9085(2) 0.0465(8) Uani 1 1 d . . .
C12 C 0.6510(2) -0.0397(3) 0.97058(19) 0.0454(8) Uani 1 1 d . . .
N20 N 0.16769(17) 0.5743(2) 0.09607(17) 0.0467(7) Uani 1 1 d . . .
C13 C 0.1160(2) 0.4858(3) 0.0737(2) 0.0569(10) Uani 1 1 d . . .
H1 H 0.096906 0.474368 0.109387 0.085 Uiso 1 1 calc R U .
H2 H 0.143057 0.427345 0.070418 0.085 Uiso 1 1 calc R U .
H3 H 0.074672 0.498802 0.027000 0.085 Uiso 1 1 calc R U .
C14 C 0.2341(2) 0.5502(3) 0.1694(2) 0.0570(10) Uani 1 1 d . . .
H10 H 0.259644 0.491124 0.162907 0.068 Uiso 1 1 calc R U .
H11 H 0.269524 0.605801 0.182101 0.068 Uiso 1 1 calc R U .
C15 C 0.2159(3) 0.5311(3) 0.2330(2) 0.0576(10) Uani 1 1 d . . .
H6 H 0.195191 0.591985 0.243601 0.069 Uiso 1 1 calc R U .
H7 H 0.177869 0.478819 0.220011 0.069 Uiso 1 1 calc R U .
C16 C 0.2842(3) 0.4996(4) 0.3000(3) 0.0706(13) Uani 1 1 d . . .
H18 H 0.321098 0.553541 0.314133 0.085 Uiso 1 1 calc R U .
H19 H 0.306495 0.441118 0.288250 0.085 Uiso 1 1 calc R U .
C17 C 0.2671(4) 0.4742(4) 0.3643(3) 0.0859(16) Uani 1 1 d . . .
H23 H 0.233094 0.417962 0.351776 0.129 Uiso 1 1 calc R U .
H24 H 0.244234 0.531354 0.375722 0.129 Uiso 1 1 calc R U .
H25 H 0.313122 0.457275 0.405912 0.129 Uiso 1 1 calc R U .
C18 C 0.1273(2) 0.6667(3) 0.1022(2) 0.0550(10) Uani 1 1 d . . .
H4 H 0.163726 0.720916 0.121424 0.066 Uiso 1 1 calc R U .
H5 H 0.107239 0.653731 0.137489 0.066 Uiso 1 1 calc R U .
C19 C 0.0637(2) 0.7018(4) 0.0320(3) 0.0645(11) Uani 1 1 d . . .
H12 H 0.082848 0.711748 -0.004306 0.077 Uiso 1 1 calc R U .
H13 H 0.025494 0.649513 0.014067 0.077 Uiso 1 1 calc R U .
C20 C 0.0279(4) 0.7977(5) 0.0403(3) 0.0927(18) Uani 1 1 d . . .
H16 H 0.012189 0.788324 0.079130 0.111 Uiso 1 1 calc R U .
H17 H 0.066057 0.850095 0.056029 0.111 Uiso 1 1 calc R U .
C21 C -0.0365(3) 0.8336(5) -0.0239(3) 0.0922(18) Uani 1 1 d . . .
H20 H -0.035958 0.804057 -0.066854 0.138 Uiso 1 1 calc R U .
H21 H -0.034142 0.905577 -0.026645 0.138 Uiso 1 1 calc R U .
H22 H -0.082211 0.814778 -0.020737 0.138 Uiso 1 1 calc R U .
C22 C 0.1970(2) 0.5853(3) 0.0382(2) 0.0552(10) Uani 1 1 d . . .
H8 H 0.226802 0.526177 0.040182 0.066 Uiso 1 1 calc R U .
H9 H 0.154083 0.586098 -0.009454 0.066 Uiso 1 1 calc R U .
C23 C 0.2443(3) 0.6773(4) 0.0443(3) 0.0689(12) Uani 1 1 d . . .
H14 H 0.213762 0.737162 0.038009 0.083 Uiso 1 1 calc R U .
H15 H 0.285822 0.679742 0.092830 0.083 Uiso 1 1 calc R U .
C24 C 0.2749(4) 0.6772(6) -0.0113(3) 0.098(2) Uani 1 1 d . . .
H26 H 0.305496 0.737300 -0.003359 0.118 Uiso 1 1 calc R U .
H27 H 0.308660 0.619976 -0.000878 0.118 Uiso 1 1 calc R U .
C25 C 0.2264(5) 0.6736(9) -0.0844(4) 0.166(5) Uani 1 1 d . . .
H36A H 0.206008 0.606919 -0.096998 0.249 Uiso 1 1 calc R U .
H36B H 0.253234 0.690759 -0.112709 0.249 Uiso 1 1 calc R U .
H36C H 0.186011 0.720782 -0.094639 0.249 Uiso 1 1 calc R U .
N21 N 0.08808(19) 0.4018(3) 0.65852(18) 0.0693(11) Uani 1 1 d D . .
C26 C 0.0645(4) 0.4986(4) 0.6096(4) 0.109(2) Uani 1 1 d D . .
C27 C 0.1728(3) 0.3725(7) 0.6934(13) 0.113(9) Uiso 0.320(17) 1 d D . P
C28 C 0.1629(3) 0.4298(5) 0.7240(3) 0.059(2) Uiso 0.680(17) 1 d D . P
C29 C 0.2281(2) 0.4519(4) 0.7100(3) 0.0920(18) Uani 1 1 d D . .
C30 C 0.2999(5) 0.4615(18) 0.7070(8) 0.067(9) Uiso 0.182(13) 1 d D . P
C31 C 0.2939(3) 0.4850(5) 0.7760(3) 0.081(2) Uiso 0.818(13) 1 d D . P
C32 C 0.3613(3) 0.5105(6) 0.7676(4) 0.116(2) Uani 1 1 d D . .
C33 C 0.0987(3) 0.3166(4) 0.6133(3) 0.064(2) Uiso 0.760(13) 1 d D . P
C34 C 0.0258(7) 0.3707(9) 0.5838(6) 0.076(7) Uiso 0.240(13) 1 d D . P
C35 C 0.0320(3) 0.2746(4) 0.5547(3) 0.0854(17) Uani 1 1 d D . .
C36 C -0.0125(12) 0.2490(6) 0.4790(4) 0.068(8) Uiso 0.232(15) 1 d D . P
C37 C 0.0382(4) 0.1839(5) 0.5185(4) 0.089(3) Uiso 0.768(15) 1 d D . P
C38 C -0.0271(3) 0.1456(5) 0.4552(3) 0.0880(17) Uani 1 1 d D . .
C39 C 0.0256(4) 0.3886(6) 0.6799(4) 0.108(2) Uani 1 1 d . . .
C40 C 0.0272(4) 0.2888(5) 0.7196(3) 0.104(2) Uani 1 1 d D . .
C41 C 0.0164(9) 0.2043(13) 0.7593(12) 0.112(10) Uiso 0.313(19) 1 d D . P
C42 C -0.0412(5) 0.2736(7) 0.7301(6) 0.099(4) Uiso 0.687(19) 1 d D . P
C43 C -0.0529(8) 0.1824(7) 0.7641(5) 0.175(5) Uani 1 1 d D . .

loop_
_atom_site_aniso_label
_atom_site_aniso_U_11
_atom_site_aniso_U_22
_atom_site_aniso_U_33
_atom_site_aniso_U_23
_atom_site_aniso_U_13
_atom_site_aniso_U_12
Mn1 0.0361(3) 0.0266(3) 0.0334(3) 0.00051(17) 0.0162(2) 0.00136(18)
Mn2 0.0320(3) 0.0271(3) 0.0333(3) 0.00150(18) 0.0150(2) 0.00125(18)
N1 0.054(2) 0.062(2) 0.0477(18) -0.0021(14) 0.0307(17) 0.0025(15)
N2 0.054(2) 0.095(3) 0.055(2) 0.021(2) 0.0343(18) 0.016(2)
N3 0.051(2) 0.068(2) 0.059(2) 0.0018(17) 0.0333(17) 0.0020(17)
N4 0.058(2) 0.0468(19) 0.067(2) 0.0169(17) 0.0279(18) 0.0183(17)
N5 0.053(2) 0.074(3) 0.118(4) 0.059(3) 0.028(2) 0.011(2)
N6 0.062(2) 0.0416(18) 0.0566(19) 0.0147(16) 0.0172(17) 0.0049(16)
N7 0.0519(19) 0.0497(19) 0.059(2) -0.0046(16) 0.0196(16) -0.0147(16)
N8 0.057(2) 0.060(2) 0.087(3) -0.037(2) 0.043(2) -0.0219(18)
N9 0.059(2) 0.047(2) 0.071(2) -0.0185(18) 0.0277(18) -0.0102(17)
N10 0.060(2) 0.068(2) 0.049(2) 0.0035(15) 0.0341(18) 0.0059(16)
N11 0.052(2) 0.076(2) 0.0505(19) 0.0122(17) 0.0312(17) 0.0124(18)
N12 0.051(2) 0.058(2) 0.0514(19) 0.0041(14) 0.0298(17) 0.0002(14)
N13 0.061(2) 0.055(2) 0.064(2) 0.0160(17) 0.0298(18) 0.0216(18)
N16 0.068(2) 0.053(2) 0.0511(19) 0.0121(17) 0.0247(17) 0.0196(18)
N17 0.062(2) 0.0488(19) 0.0524(19) 0.0144(16) 0.0199(17) 0.0098(16)
N18 0.107(3) 0.052(2) 0.0480(19) 0.0162(16) 0.034(2) 0.029(2)
N19 0.052(2) 0.049(2) 0.065(2) 0.0156(17) 0.0204(17) 0.0121(16)
C1 0.044(2) 0.0396(19) 0.046(2) -0.0001(14) 0.0240(17) 0.0020(14)
C2 0.045(2) 0.0374(18) 0.0384(18) 0.0020(14) 0.0197(16) -0.0015(14)
C3 0.048(2) 0.0373(18) 0.0406(18) -0.0024(15) 0.0188(16) -0.0057(17)
C4 0.0399(18) 0.0391(19) 0.0403(17) -0.0018(15) 0.0175(15) -0.0029(15)
C5 0.052(2) 0.0360(19) 0.058(2) 0.0105(17) 0.0274(19) 0.0067(17)
C6 0.045(2) 0.044(2) 0.058(2) 0.0132(19) 0.0159(18) 0.0074(17)
C7 0.0410(19) 0.0398(18) 0.046(2) -0.0001(15) 0.0224(17) 0.0039(15)
C8 0.055(2) 0.0404(19) 0.045(2) 0.0040(16) 0.0291(18) 0.0025(17)
C9 0.101(4) 0.072(3) 0.059(3) 0.026(2) 0.038(3) 0.054(3)
C10 0.101(4) 0.058(3) 0.048(2) 0.015(2) 0.032(2) 0.042(3)
C11 0.051(2) 0.0385(19) 0.048(2) 0.0011(17) 0.0191(17) 0.0057(16)
C12 0.0436(19) 0.051(2) 0.0407(19) 0.0112(16) 0.0169(16) 0.0105(17)
N20 0.0420(16) 0.0480(18) 0.0509(17) -0.0098(14) 0.0210(14) -0.0045(14)
C13 0.056(2) 0.057(2) 0.060(2) -0.015(2) 0.027(2) -0.017(2)
C14 0.047(2) 0.054(2) 0.065(3) -0.009(2) 0.020(2) -0.0056(19)
C15 0.064(3) 0.047(2) 0.058(2) -0.0065(19) 0.023(2) -0.004(2)
C16 0.079(3) 0.055(3) 0.067(3) -0.002(2) 0.021(3) 0.001(2)
C17 0.111(4) 0.073(3) 0.063(3) 0.001(3) 0.028(3) -0.002(3)
C18 0.056(2) 0.056(2) 0.057(2) -0.0089(19) 0.028(2) 0.0005(19)
C19 0.051(2) 0.079(3) 0.064(3) -0.010(2) 0.026(2) 0.001(2)
C20 0.093(4) 0.102(4) 0.074(3) -0.004(3) 0.028(3) 0.033(4)
C21 0.070(3) 0.127(5) 0.087(4) 0.017(4) 0.040(3) 0.023(3)
C22 0.050(2) 0.062(3) 0.061(2) -0.013(2) 0.032(2) -0.0035(19)
C23 0.061(3) 0.074(3) 0.074(3) -0.011(2) 0.032(2) -0.015(2)
C24 0.105(5) 0.114(5) 0.092(4) -0.004(4) 0.057(4) -0.035(4)
C25 0.119(6) 0.284(14) 0.083(5) 0.035(6) 0.032(4) -0.063(8)
N21 0.048(2) 0.088(3) 0.062(2) -0.021(2) 0.0145(17) 0.0113(19)
C26 0.108(5) 0.076(4) 0.116(5) 0.021(4) 0.022(4) 0.028(4)
C29 0.065(3) 0.068(3) 0.129(5) -0.003(3) 0.029(3) 0.002(3)
C32 0.091(5) 0.101(5) 0.124(6) 0.001(4) 0.019(4) 0.007(4)
C35 0.092(4) 0.104(4) 0.069(3) -0.036(3) 0.042(3) -0.026(3)
C38 0.095(4) 0.105(4) 0.061(3) -0.017(3) 0.031(3) -0.017(3)
C39 0.087(4) 0.156(7) 0.085(4) -0.009(4) 0.040(3) 0.033(4)
C40 0.177(7) 0.084(4) 0.051(3) 0.001(3) 0.050(4) 0.012(4)
C43 0.285(14) 0.163(10) 0.112(6) -0.008(6) 0.118(8) -0.022(9)

loop_
_atom_type_symbol
_atom_type_description
_atom_type_scat_dispersion_real
_atom_type_scat_dispersion_imag
_atom_type_scat_source
C C 0.0033 0.0016 'International Tables Vol C Tables 4.2.6.8 and 6.1.1.4'
Mn Mn 0.3368 0.7283 'International Tables Vol C Tables 4.2.6.8 and 6.1.1.4'
N N 0.0061 0.0033 'International Tables Vol C Tables 4.2.6.8 and 6.1.1.4'
H H 0.0000 0.0000 'International Tables Vol C Tables 4.2.6.8 and 6.1.1.4'

loop_
_geom_angle_atom_site_label_1
_geom_angle_atom_site_label_2
_geom_angle_atom_site_label_3
_geom_angle
_geom_angle_site_symmetry_1
_geom_angle_site_symmetry_3
N16 Mn1 N6 89.31(14) . 4_676
N16 Mn1 N17 176.28(13) . .
N6 Mn1 N17 89.01(13) 4_676 .
N16 Mn1 N12 92.73(13) . 3_666
N6 Mn1 N12 93.11(13) 4_676 3_666
N17 Mn1 N12 90.68(13) . 3_666
N16 Mn1 N3 88.58(14) . 2_546
N6 Mn1 N3 93.67(13) 4_676 2_546
N17 Mn1 N3 88.21(14) . 2_546
N12 Mn1 N3 173.11(13) 3_666 2_546
N16 Mn1 N9 92.08(13) . 1_545
N6 Mn1 N9 178.41(14) 4_676 1_545
N17 Mn1 N9 89.64(14) . 1_545
N12 Mn1 N9 86.06(12) 3_666 1_545
N3 Mn1 N9 87.13(13) 2_546 1_545
N13 Mn2 N4 175.28(14) . .
N13 Mn2 N1 92.44(13) . .
N4 Mn2 N1 91.73(13) . .
N13 Mn2 N7 90.05(14) . .
N4 Mn2 N7 92.03(14) . .
N1 Mn2 N7 91.67(13) . .
N13 Mn2 N10 91.28(13) . .
N4 Mn2 N10 84.48(13) . .
N1 Mn2 N10 175.78(13) . .
N7 Mn2 N10 90.31(13) . .
N13 Mn2 N19 85.52(14) . 4_565
N4 Mn2 N19 92.51(15) . 4_565
N1 Mn2 N19 86.98(13) . 4_565
N7 Mn2 N19 175.30(14) . 4_565
N10 Mn2 N19 91.33(14) . 4_565
C7 N1 Mn2 167.2(3) . .
C7 N2 C8 122.3(4) . .
C8 N3 Mn1 175.4(4) . 2_556
C5 N4 Mn2 164.3(3) . .
C5 N5 C6 122.4(4) . .
C6 N6 Mn1 168.9(3) . 4_575
C3 N7 Mn2 173.7(3) . .
C4 N8 C3 121.9(3) . .
C4 N9 Mn1 178.5(3) . 1_565
C1 N10 Mn2 175.1(3) . .
C2 N11 C1 122.4(4) . .
C2 N12 Mn1 169.8(3) . 3_666
C9 N13 Mn2 161.7(4) . .
C9 N14 C10 116.6(9) . .
C10 N15 C9 114.8(7) . .
C10 N16 Mn1 168.9(3) . .
C11 N17 Mn1 169.3(3) . .
C11 N18 C12 120.5(4) . .
C12 N19 Mn2 149.1(3) . 4_666
N10 C1 N11 173.3(4) . .
N12 C2 N11 172.2(4) . .
N7 C3 N8 173.3(4) . .
N9 C4 N8 173.1(4) . .
N4 C5 N5 171.9(4) . .
N6 C6 N5 172.2(4) . .
N1 C7 N2 171.2(4) . .
N3 C8 N2 173.1(4) . .
N13 C9 N14 157.7(9) . .
N13 C9 N15 163.1(7) . .

loop_
_geom_bond_atom_site_label_1
_geom_bond_atom_site_label_2
_geom_bond_distance
_geom_bond_site_symmetry_2
Mn1 N16 2.180(3) .
Mn1 N6 2.213(3) 4_676
Mn1 N17 2.221(3) .
Mn1 N12 2.236(3) 3_666
Mn1 N3 2.244(3) 2_546
Mn1 N9 2.252(3) 1_545
Mn2 N13 2.192(3) .
Mn2 N4 2.204(3) .
Mn2 N1 2.215(3) .
Mn2 N7 2.240(3) .
Mn2 N10 2.241(3) .
Mn2 N19 2.246(3) 4_565
N1 C7 1.151(5) .
N2 C7 1.290(5) .
N2 C8 1.308(5) .
N3 C8 1.136(5) .
N4 C5 1.131(5) .
N5 C5 1.288(5) .
N5 C6 1.314(5) .
N6 C6 1.118(5) .
N7 C3 1.137(5) .
N8 C4 1.290(5) .
N8 C3 1.293(5) .
N9 C4 1.132(5) .
N10 C1 1.132(5) .
N11 C2 1.300(5) .
N11 C1 1.305(5) .
N12 C2 1.139(5) .
N13 C9 1.115(5) .
N14 N15 0.824(12) .
N14 C9 1.323(12) .
N14 C10 1.365(12) .
N15 C10 1.340(8) .
N15 C9 1.375(9) .
N16 C10 1.110(5) .
N17 C11 1.144(5) .
N18 C11 1.295(5) .
N18 C12 1.300(5) .
N19 C12 1.136(5) .
N20 C18 1.495(5) .
N20 C13 1.490(5) .
N20 C22 1.522(5) .
N20 C14 1.530(5) .
C13 H1 0.9600 .
C13 H2 0.9600 .
C13 H3 0.9600 .
C14 C15 1.501(6) .
C14 H10 0.9700 .
C14 H11 0.9700 .
C15 C16 1.498(7) .
C15 H6 0.9700 .
C15 H7 0.9700 .
C16 C17 1.519(7) .
C16 H18 0.9700 .
C16 H19 0.9700 .
C17 H23 0.9600 .
C17 H24 0.9600 .
C17 H25 0.9600 .
C18 C19 1.506(6) .
C18 H4 0.9700 .
C18 H5 0.9700 .
C19 C20 1.500(7) .
C19 H12 0.9700 .
C19 H13 0.9700 .
C20 C21 1.449(7) .
C20 H16 0.9700 .
C20 H17 0.9700 .
C21 H20 0.9600 .
C21 H21 0.9600 .
C21 H22 0.9600 .
C22 C23 1.506(6) .
C22 H8 0.9700 .
C22 H9 0.9700 .
C23 C24 1.491(7) .
C23 H14 0.9700 .
C23 H15 0.9700 .
C24 C25 1.374(9) .
C24 H26 0.9700 .
C24 H27 0.9700 .
C25 H36A 0.9600 .
C25 H36B 0.9600 .
C25 H36C 0.9600 .
N21 C39 1.479(7) .
N21 C33 1.526(4) .
N21 C34 1.536(5) .
N21 C28 1.541(4) .
N21 C27 1.550(5) .
N21 C26 1.567(4) .
C27 C29 1.445(5) .
C28 C29 1.458(4) .
C29 C30 1.445(5) .
C29 C31 1.471(5) .
C30 C32 1.451(5) .
C31 C32 1.446(5) .
C33 C35 1.447(4) .
C34 C35 1.433(5) .
C35 C37 1.442(4) .
C35 C36 1.440(5) .
C36 C38 1.442(5) .
C37 C38 1.458(5) .
C40 C41 1.450(5) .
C40 C42 1.463(5) .
C41 C42 1.377(19) .
C41 C43 1.436(5) .
C42 C43 1.461(5) .
